data_1528660
loop_
_publ_author_name
'de la Calle, C.'
'Alonso, J.A.'
'Garcia-Hernandez, M.'
'Pomjakushin, V.'

_publ_section_title
;
 Neutron diffraction study and magnetotransport properties of
 stoichiometric Ca Mo O3 perovskite prepared by a soft-chemistry route
;
_journal_name_full 'Journal of Solid State Chemistry'
_journal_page_first 1636
_journal_page_last 1641
_journal_volume 179
_journal_year 2006
_chemical_formula_sum 'Ca Mo O3'
_space_group_IT_number 62
_symmetry_space_group_name_Hall '-P 2c 2ab'
_symmetry_space_group_name_H-M 'P b n m'
_cell_angle_alpha 90
_cell_angle_beta 90
_cell_angle_gamma 90
_cell_formula_units_Z 4
_cell_length_a 5.451
_cell_length_b 5.5821
_cell_length_c 7.7803
_cell_volume 236.739
_citation_journal_id_ASTM JSSCBI
_cod_data_source_file delaCalle_JSSCBI_2006_1150.cif
_cod_data_source_block Ca1Mo1O3
_cod_original_cell_volume 236.7392
_cod_original_sg_symbol_Hall '-P 2ac 2n (z,x,y)'
_cod_original_formula_sum 'Ca1 Mo1 O3'
_cod_database_code 1528660

loop_
_symmetry_equiv_pos_as_xyz
x,y,z
x+1/2,-y+1/2,-z
-x+1/2,y+1/2,-z+1/2
-x,-y,z+1/2
-x,-y,-z
-x-1/2,y-1/2,z
x-1/2,-y-1/2,z-1/2
x,y,-z-1/2

loop_
_atom_site_label
_atom_site_type_symbol
_atom_site_fract_x
_atom_site_fract_y
_atom_site_fract_z
_atom_site_occupancy
_atom_site_U_iso_or_equiv
Ca1 Ca+2 0.9895 0.0454 0.25 1 0.0
O2 O-2 0.7045 0.2931 0.0423 1 0.0
Mo1 Mo+4 0.5 0 0 1 0.0
O1 O-2 0.081 0.478 0.25 1 0.0
